data_7041596
loop_
_publ_author_name
'Li, Xi-Rui'
'Yang, Xiang-Yuan'
'Li, Yongxin'
'Pullarkat, Sumod A.'
'Leung, Pak-Hing'

_publ_section_title
;
 Efficient access to a designed phosphapalladacycle catalyst via
 enantioselective catalytic asymmetric hydrophosphination.
;
_journal_issue 4
_journal_name_full 'Dalton transactions (Cambridge, England : 2003)'
_journal_page_first 1311
_journal_page_last 1316
_journal_paper_doi 10.1039/c6dt04447f
_journal_volume 46
_journal_year 2017
_chemical_formula_sum 'C38 H37 Cl3 N O4 P Pd'
_chemical_formula_weight 815.40
_space_group_crystal_system monoclinic
_space_group_IT_number 4
_space_group_name_Hall 'P 2yb'
_space_group_name_H-M_alt 'P 1 21 1'
_symmetry_space_group_name_Hall 'P 2yb'
_symmetry_space_group_name_H-M 'P 1 21 1'
_atom_sites_solution_hydrogens geom
_audit_update_record
;
2016-09-19 deposited with the CCDC.
2016-12-27 downloaded from the CCDC.
;
_cell_angle_alpha 90
_cell_angle_beta 109.9464(16)
_cell_angle_gamma 90
_cell_formula_units_Z 2
_cell_length_a 9.4544(4)
_cell_length_b 15.4951(6)
_cell_length_c 12.6849(5)
_cell_measurement_reflns_used 9788
_cell_measurement_temperature 153.(2)
_cell_measurement_theta_max 29.8577
_cell_measurement_theta_min 2.6290
_cell_volume 1746.82(12)
_computing_cell_refinement 'SAINT V8.37A (Bruker AXS Inc., 2015)'
_computing_data_collection 'APEX3 (Bruker AXS Inc., 2015)'
_computing_data_reduction 'SAINT V8.37A (Bruker AXS Inc., 2015)'
_computing_molecular_graphics 'XP (Bruker AXS Inc., 2015)'
_computing_publication_material 'APEX3 (Bruker AXS Inc., 2015)'
_computing_structure_refinement 'SHELXL-2014/7 (Sheldrick, 2014)'
_computing_structure_solution 'XT, VERSION 2014/5'
_diffrn_ambient_temperature 153.(2)
_diffrn_detector_area_resol_mean 8.3333
_diffrn_measured_fraction_theta_full 0.993
_diffrn_measured_fraction_theta_max 0.993
_diffrn_measurement_device_type 'CCD area detector'
_diffrn_measurement_method 'phi and omega scans'
_diffrn_radiation_monochromator graphite
_diffrn_radiation_type MoK\a
_diffrn_radiation_wavelength 0.71073
_diffrn_reflns_av_R_equivalents 0.0777
_diffrn_reflns_av_unetI/netI 0.0950
_diffrn_reflns_limit_h_max 14
_diffrn_reflns_limit_h_min -12
_diffrn_reflns_limit_k_max 24
_diffrn_reflns_limit_k_min -24
_diffrn_reflns_limit_l_max 19
_diffrn_reflns_limit_l_min -19
_diffrn_reflns_number 38476
_diffrn_reflns_theta_full 34.03
_diffrn_reflns_theta_max 34.03
_diffrn_reflns_theta_min 1.71
_diffrn_source 'fine-focus sealed tube'
_diffrn_source_type 'Bruker KappaCCD'
_exptl_absorpt_coefficient_mu 0.849
_exptl_absorpt_correction_T_max 0.74
_exptl_absorpt_correction_T_min 0.52
_exptl_absorpt_correction_type multi-scan
_exptl_absorpt_process_details
;
SADABS-2014/5 - Bruker AXS area detector scaling and absorption correction
;
_exptl_crystal_colour colourless
_exptl_crystal_density_diffrn 1.550
_exptl_crystal_density_method 'not measured'
_exptl_crystal_description block
_exptl_crystal_F_000 832
_exptl_crystal_size_max 0.420
_exptl_crystal_size_mid 0.400
_exptl_crystal_size_min 0.380
_refine_diff_density_max 0.870
_refine_diff_density_min -1.541
_refine_ls_abs_structure_details
;

Flack x determined using 4733 quotients [(I+)-(I-)]/[(I+)+(I-)]
(Parsons, Flack and Wagner, Acta Cryst. B69 (2013) 249-259).
;
_refine_ls_abs_structure_Flack -0.017(17)
_refine_ls_extinction_method none
_refine_ls_goodness_of_fit_ref 1.024
_refine_ls_hydrogen_treatment constr
_refine_ls_matrix_type full
_refine_ls_number_parameters 437
_refine_ls_number_reflns 14147
_refine_ls_number_restraints 1
_refine_ls_restrained_S_all 1.024
_refine_ls_R_factor_all 0.0656
_refine_ls_R_factor_gt 0.0493
_refine_ls_shift/su_max 0.001
_refine_ls_shift/su_mean 0.000
_refine_ls_structure_factor_coef Fsqd
_refine_ls_weighting_details 'w=1/[\s^2^(Fo^2^)+(0.0424P)^2^+0.0709P] where P=(Fo^2^+2Fc^2^)/3'
_refine_ls_weighting_scheme calc
_refine_ls_wR_factor_gt 0.1081
_refine_ls_wR_factor_ref 0.1181
_reflns_number_gt 11864
_reflns_number_total 14147
_reflns_threshold_expression 'I > 2\s(I)'
_cod_data_source_file c6dt04447f2.cif
_cod_data_source_block leung935
_cod_depositor_comments
;
The following automatic conversions were performed:

'_exptl_absorpt_correction_type' value 'Multi-Scan' changed to
'multi-scan' according to
/usr/data/users/saulius/crontab/automatic-downloads/rss-feeds/RSC/lib/dictionaries/cif_core.dic
dictionary named 'cif_core.dic' version 2.4.2 from 2011-04-26.

Automatic conversion script
Id: cif_fix_values 4268 2015-11-12 08:31:59Z antanas 

 Adding full bibliography for 7041595--7041598.cif.
;
_cod_database_code 7041596

loop_
_space_group_symop_operation_xyz
'x, y, z'
'-x, y+1/2, -z'

loop_
_atom_site_type_symbol
_atom_site_label
_atom_site_fract_x
_atom_site_fract_y
_atom_site_fract_z
_atom_site_U_iso_or_equiv
_atom_site_adp_type
_atom_site_calc_flag
_atom_site_refinement_flags_adp
_atom_site_refinement_flags_posn
_atom_site_occupancy
C C1 0.3560(5) 0.7259(3) 0.1873(3) 0.0139(7) Uani d . . 1
C C2 0.3475(5) 0.7332(3) 0.0752(4) 0.0185(8) Uani d . . 1
H H2 0.4055 0.6956 0.047 0.022 Uiso calc U R 1
C C3 0.2550(6) 0.7949(3) 0.0046(4) 0.0272(11) Uani d . . 1
H H3 0.248 0.7973 -0.0719 0.033 Uiso calc U R 1
C C4 0.1745(7) 0.8518(4) 0.0440(4) 0.0292(11) Uani d . . 1
H H4 0.1131 0.8943 -0.0043 0.035 Uiso calc U R 1
C C5 0.1834(7) 0.8470(3) 0.1552(5) 0.0276(11) Uani d . . 1
H H5 0.1277 0.8866 0.1828 0.033 Uiso calc U R 1
C C6 0.2722(5) 0.7854(3) 0.2266(4) 0.0178(8) Uani d . . 1
C C7 0.2766(5) 0.7764(3) 0.3457(4) 0.0196(9) Uani d . . 1
H H7A 0.2646 0.8337 0.3761 0.024 Uiso calc U R 1
H H7B 0.1933 0.7389 0.3485 0.024 Uiso calc U R 1
C C8 0.4126(6) 0.7049(3) 0.5194(4) 0.0233(9) Uani d . . 1
H H8A 0.5133 0.6897 0.5703 0.035 Uiso calc U R 1
H H8B 0.3482 0.6536 0.5041 0.035 Uiso calc U R 1
H H8C 0.3694 0.7494 0.5543 0.035 Uiso calc U R 1
C C9 0.5432(7) 0.8047(4) 0.4382(5) 0.0322(12) Uani d . . 1
H H9A 0.5227 0.8504 0.4845 0.048 Uiso calc U R 1
H H9B 0.5455 0.8295 0.3678 0.048 Uiso calc U R 1
H H9C 0.6406 0.7781 0.4787 0.048 Uiso calc U R 1
C C10 0.4069(5) 0.5151(3) 0.0628(3) 0.0153(8) Uani d . . 1
C C11 0.2542(5) 0.5301(3) 0.0351(4) 0.0192(8) Uani d . . 1
H H11 0.2179 0.5618 0.0847 0.023 Uiso calc U R 1
C C12 0.1539(6) 0.4988(4) -0.0655(4) 0.0276(10) Uani d . . 1
H H12 0.0494 0.5105 -0.0849 0.033 Uiso calc U R 1
C C13 0.2044(7) 0.4512(3) -0.1370(4) 0.0283(11) Uani d . . 1
H H13 0.1349 0.4291 -0.2048 0.034 Uiso calc U R 1
C C14 0.3571(7) 0.4357(3) -0.1100(4) 0.0278(11) Uani d . . 1
H H14 0.3926 0.403 -0.1592 0.033 Uiso calc U R 1
C C15 0.4581(6) 0.4683(3) -0.0105(4) 0.0217(9) Uani d . . 1
H H15 0.5629 0.4584 0.0075 0.026 Uiso calc U R 1
C C16 0.7082(5) 0.5822(3) 0.1798(3) 0.0128(7) Uani d . . 1
C C17 0.8145(5) 0.5246(3) 0.1681(4) 0.0170(8) Uani d . . 1
H H17 0.7998 0.4642 0.1727 0.02 Uiso calc U R 1
C C18 0.9427(5) 0.5553(3) 0.1495(4) 0.0198(8) Uani d . . 1
H H18 1.0149 0.5158 0.141 0.024 Uiso calc U R 1
C C19 0.9648(5) 0.6432(4) 0.1433(4) 0.0220(7) Uani d . . 1
H H19 1.0511 0.6642 0.1292 0.026 Uiso calc U R 1
C C20 0.8605(6) 0.7005(3) 0.1578(4) 0.0243(10) Uani d . . 1
H H20 0.876 0.7609 0.1547 0.029 Uiso calc U R 1
C C21 0.7343(6) 0.6702(3) 0.1768(4) 0.0191(9) Uani d . . 1
H H21 0.6643 0.71 0.1881 0.023 Uiso calc U R 1
C C22 0.5754(5) 0.4419(3) 0.2716(3) 0.0136(7) Uani d . . 1
H H22 0.6188 0.4057 0.2248 0.016 Uiso calc U R 1
C C23 0.6954(5) 0.4455(3) 0.3863(3) 0.0151(7) Uani d . . 1
C C24 0.6827(5) 0.5055(3) 0.4647(4) 0.0165(8) Uani d . . 1
C C25 0.7667(7) 0.5612(4) 0.6499(4) 0.0360(14) Uani d . . 1
H H25A 0.7874 0.6193 0.6281 0.054 Uiso calc U R 1
H H25B 0.8381 0.5475 0.7246 0.054 Uiso calc U R 1
H H25C 0.6639 0.5589 0.6515 0.054 Uiso calc U R 1
C C26 0.8188(5) 0.3863(3) 0.4014(4) 0.0160(8) Uani d . . 1
C C27 1.0361(6) 0.3178(3) 0.5225(4) 0.0258(10) Uani d . . 1
H H27A 0.9899 0.261 0.5001 0.039 Uiso calc U R 1
H H27B 1.1007 0.3161 0.6015 0.039 Uiso calc U R 1
H H27C 1.0968 0.3328 0.4761 0.039 Uiso calc U R 1
C C28 0.4291(5) 0.3977(3) 0.2652(3) 0.0142(7) Uani d . . 1
C C29 0.3263(5) 0.4366(3) 0.3045(4) 0.0188(8) Uani d . . 1
H H29 0.3491 0.4916 0.3393 0.023 Uiso calc U R 1
C C30 0.1877(5) 0.3971(3) 0.2947(4) 0.0200(8) Uani d . . 1
H H30 0.1211 0.425 0.3255 0.024 Uiso calc U R 1
C C31 0.1481(6) 0.3199(3) 0.2419(4) 0.0242(10) Uani d . . 1
H H31 0.0522 0.2956 0.2322 0.029 Uiso calc U R 1
C C32 0.2512(6) 0.2759(3) 0.2014(4) 0.0212(9) Uani d . . 1
C C33 0.3951(5) 0.3130(3) 0.2156(3) 0.0167(8) Uani d . . 1
C C34 0.4992(6) 0.2617(3) 0.1847(4) 0.0200(9) Uani d . . 1
H H34 0.5968 0.284 0.1956 0.024 Uiso calc U R 1
C C35 0.4624(7) 0.1807(3) 0.1395(4) 0.0277(11) Uani d . . 1
H H35 0.5349 0.1468 0.1218 0.033 Uiso calc U R 1
C C36 0.3153(6) 0.1482(4) 0.1195(4) 0.0300(10) Uani d . . 1
H H36 0.2876 0.0936 0.0846 0.036 Uiso calc U R 1
C C37 0.2144(7) 0.1944(4) 0.1500(4) 0.0295(12) Uani d . . 1
H H37 0.1166 0.1715 0.1364 0.035 Uiso calc U R 1
C C38 0.1177(7) 0.5492(3) 0.5801(4) 0.0293(11) Uani d . . 1
H H38 0.0492 0.507 0.5982 0.035 Uiso calc U R 1
Cl Cl1 0.03664(19) 0.57897(10) 0.43948(12) 0.0373(3) Uani d . . 1
Cl Cl2 0.29337(19) 0.49773(10) 0.60211(14) 0.0414(4) Uani d . . 1
Cl Cl3 0.1414(2) 0.63740(13) 0.66925(13) 0.0496(4) Uani d . . 1
N N1 0.4229(4) 0.7382(2) 0.4136(3) 0.0142(6) Uani d . . 1
O O1 0.5841(4) 0.5648(2) 0.4474(3) 0.0192(6) Uani d . . 1
O O2 0.7825(4) 0.4998(2) 0.5706(3) 0.0248(7) Uani d . . 1
O O3 0.8345(4) 0.3425(2) 0.3266(3) 0.0239(7) Uani d . . 1
O O4 0.9208(4) 0.3812(2) 0.5077(3) 0.0193(6) Uani d . . 1
P P1 0.53468(12) 0.54777(7) 0.20040(9) 0.01166(19) Uani d . . 1
Pd Pd1 0.47043(3) 0.64351(2) 0.30709(2) 0.01263(7) Uani d . . 1

loop_
_atom_site_aniso_label
_atom_site_aniso_U_11
_atom_site_aniso_U_22
_atom_site_aniso_U_33
_atom_site_aniso_U_12
_atom_site_aniso_U_13
_atom_site_aniso_U_23
C1 0.0135(19) 0.0109(16) 0.0179(18) 0.0003(14) 0.0062(15) 0.0007(13)
C2 0.017(2) 0.0192(19) 0.022(2) 0.0002(16) 0.0104(17) 0.0001(15)
C3 0.032(3) 0.026(2) 0.026(2) 0.003(2) 0.013(2) 0.0102(19)
C4 0.032(3) 0.027(2) 0.029(2) 0.011(2) 0.010(2) 0.0116(19)
C5 0.032(3) 0.023(2) 0.031(3) 0.011(2) 0.014(2) 0.0053(18)
C6 0.018(2) 0.0161(18) 0.022(2) 0.0010(15) 0.0104(17) -0.0016(15)
C7 0.019(2) 0.020(2) 0.022(2) 0.0058(16) 0.0107(18) 0.0010(15)
C8 0.025(3) 0.027(2) 0.019(2) 0.0058(19) 0.0088(18) -0.0038(16)
C9 0.031(3) 0.030(3) 0.036(3) -0.015(2) 0.013(2) -0.014(2)
C10 0.018(2) 0.0150(17) 0.0120(17) -0.0010(15) 0.0039(15) 0.0018(13)
C11 0.014(2) 0.022(2) 0.022(2) -0.0028(16) 0.0073(17) 0.0006(16)
C12 0.017(2) 0.033(3) 0.028(2) -0.007(2) 0.002(2) 0.001(2)
C13 0.036(3) 0.024(2) 0.020(2) -0.009(2) 0.004(2) -0.0025(17)
C14 0.035(3) 0.028(2) 0.019(2) -0.001(2) 0.007(2) -0.0079(18)
C15 0.024(3) 0.022(2) 0.019(2) 0.0011(18) 0.0082(18) -0.0040(16)
C16 0.0125(19) 0.0129(17) 0.0147(17) -0.0004(14) 0.0067(14) 0.0009(13)
C17 0.017(2) 0.0135(17) 0.022(2) 0.0014(15) 0.0080(17) 0.0010(14)
C18 0.016(2) 0.020(2) 0.025(2) 0.0033(16) 0.0103(18) 0.0047(16)
C19 0.0157(18) 0.0223(17) 0.0310(19) -0.003(2) 0.0119(15) -0.001(2)
C20 0.024(3) 0.0139(19) 0.039(3) -0.0033(17) 0.017(2) -0.0023(17)
C21 0.018(2) 0.0119(16) 0.030(2) 0.0008(15) 0.0122(19) -0.0026(15)
C22 0.0115(18) 0.0107(16) 0.0191(18) 0.0012(13) 0.0062(15) 0.0014(13)
C23 0.0137(19) 0.0152(17) 0.0165(17) -0.0007(14) 0.0052(15) 0.0016(14)
C24 0.015(2) 0.0188(19) 0.0151(18) 0.0024(15) 0.0048(15) 0.0031(14)
C25 0.038(3) 0.046(3) 0.018(2) 0.017(3) 0.000(2) -0.010(2)
C26 0.015(2) 0.0149(17) 0.0182(18) 0.0015(15) 0.0054(16) 0.0039(14)
C27 0.021(2) 0.022(2) 0.031(2) 0.0088(18) 0.004(2) 0.0046(18)
C28 0.0151(19) 0.0129(16) 0.0158(17) -0.0002(14) 0.0067(15) 0.0033(13)
C29 0.019(2) 0.0169(18) 0.022(2) 0.0017(16) 0.0082(17) 0.0046(15)
C30 0.012(2) 0.027(2) 0.021(2) 0.0004(17) 0.0066(17) 0.0037(16)
C31 0.015(2) 0.027(2) 0.029(2) -0.0022(18) 0.0055(19) 0.0071(18)
C32 0.023(2) 0.023(2) 0.0161(19) -0.0078(18) 0.0041(17) 0.0028(15)
C33 0.019(2) 0.0172(18) 0.0115(16) -0.0029(15) 0.0027(15) 0.0016(13)
C34 0.026(2) 0.0169(19) 0.020(2) -0.0029(16) 0.0110(18) -0.0010(15)
C35 0.039(3) 0.021(2) 0.027(2) -0.003(2) 0.016(2) -0.0023(18)
C36 0.044(3) 0.021(2) 0.0232(19) -0.013(3) 0.0091(19) -0.004(2)
C37 0.033(3) 0.029(2) 0.024(2) -0.016(2) 0.005(2) 0.0015(19)
C38 0.033(3) 0.025(2) 0.028(2) -0.003(2) 0.007(2) -0.0008(19)
Cl1 0.0419(8) 0.0325(7) 0.0279(6) -0.0063(6) -0.0004(6) 0.0005(5)
Cl2 0.0389(9) 0.0365(8) 0.0508(9) 0.0112(6) 0.0178(7) 0.0127(6)
Cl3 0.0616(10) 0.0372(8) 0.0448(7) -0.0019(9) 0.0115(7) -0.0099(8)
N1 0.0138(17) 0.0141(14) 0.0150(15) -0.0028(13) 0.0051(13) -0.0043(12)
O1 0.0204(17) 0.0198(15) 0.0170(14) 0.0077(12) 0.0056(13) -0.0010(11)
O2 0.0248(19) 0.0304(18) 0.0152(15) 0.0123(15) 0.0014(13) -0.0027(13)
O3 0.0196(18) 0.0235(17) 0.0283(17) 0.0075(13) 0.0078(14) -0.0026(13)
O4 0.0151(16) 0.0186(14) 0.0229(15) 0.0057(12) 0.0047(13) 0.0032(12)
P1 0.0112(5) 0.0116(4) 0.0131(4) 0.0004(4) 0.0054(4) 0.0002(3)
Pd1 0.01200(12) 0.01197(11) 0.01458(11) 0.00076(14) 0.00539(9) -0.00204(12)

loop_
_atom_type_symbol
_atom_type_description
_atom_type_scat_dispersion_real
_atom_type_scat_dispersion_imag
_atom_type_scat_source
C C 0.0033 0.0016 'International Tables Vol C Tables 4.2.6.8 and 6.1.1.4'
H H 0.0000 0.0000 'International Tables Vol C Tables 4.2.6.8 and 6.1.1.4'
N N 0.0061 0.0033 'International Tables Vol C Tables 4.2.6.8 and 6.1.1.4'
O O 0.0106 0.0060 'International Tables Vol C Tables 4.2.6.8 and 6.1.1.4'
P P 0.1023 0.0942 'International Tables Vol C Tables 4.2.6.8 and 6.1.1.4'
Cl Cl 0.1484 0.1585 'International Tables Vol C Tables 4.2.6.8 and 6.1.1.4'
Pd Pd -0.9988 1.0072 'International Tables Vol C Tables 4.2.6.8 and 6.1.1.4'

loop_
_geom_angle_atom_site_label_1
_geom_angle_atom_site_label_2
_geom_angle_atom_site_label_3
_geom_angle
C2 C1 C6 117.4(4)
C2 C1 Pd1 130.7(3)
C6 C1 Pd1 111.8(3)
C3 C2 C1 120.9(4)
C4 C3 C2 120.8(5)
C3 C4 C5 119.3(5)
C6 C5 C4 121.1(5)
C5 C6 C1 120.4(4)
C5 C6 C7 121.6(4)
C1 C6 C7 117.9(4)
N1 C7 C6 108.8(4)
C11 C10 C15 119.3(4)
C11 C10 P1 119.3(3)
C15 C10 P1 121.1(4)
C10 C11 C12 120.0(5)
C13 C12 C11 120.7(5)
C12 C13 C14 119.8(5)
C13 C14 C15 119.8(5)
C10 C15 C14 120.5(5)
C21 C16 C17 119.1(4)
C21 C16 P1 117.9(3)
C17 C16 P1 123.0(3)
C16 C17 C18 120.0(4)
C19 C18 C17 120.1(4)
C20 C19 C18 119.7(4)
C21 C20 C19 120.2(4)
C20 C21 C16 120.8(4)
C23 C22 C28 116.0(3)
C23 C22 P1 113.6(3)
C28 C22 P1 109.8(3)
C24 C23 C26 126.1(4)
C24 C23 C22 119.5(4)
C26 C23 C22 114.3(4)
O1 C24 O2 116.1(4)
O1 C24 C23 126.4(4)
O2 C24 C23 117.5(4)
O3 C26 O4 120.3(4)
O3 C26 C23 124.0(4)
O4 C26 C23 115.7(4)
C29 C28 C33 118.5(4)
C29 C28 C22 121.8(4)
C33 C28 C22 119.7(4)
C28 C29 C30 121.9(4)
C31 C30 C29 121.1(5)
C30 C31 C32 119.5(4)
C37 C32 C31 120.4(5)
C37 C32 C33 119.4(5)
C31 C32 C33 120.1(4)
C34 C33 C32 117.4(4)
C34 C33 C28 123.8(4)
C32 C33 C28 118.7(4)
C35 C34 C33 121.7(5)
C34 C35 C36 119.5(5)
C37 C36 C35 120.4(5)
C36 C37 C32 121.4(5)
Cl3 C38 Cl1 111.8(3)
Cl3 C38 Cl2 110.1(3)
Cl1 C38 Cl2 109.9(3)
C8 N1 C7 109.4(4)
C8 N1 C9 109.6(4)
C7 N1 C9 109.9(4)
C8 N1 Pd1 115.4(3)
C7 N1 Pd1 105.2(2)
C9 N1 Pd1 107.3(3)
C24 O1 Pd1 133.6(3)
C24 O2 C25 116.7(4)
C26 O4 C27 114.7(4)
C10 P1 C16 106.2(2)
C10 P1 C22 100.42(19)
C16 P1 C22 106.36(19)
C10 P1 Pd1 122.52(15)
C16 P1 Pd1 109.67(14)
C22 P1 Pd1 110.42(14)
C1 Pd1 O1 173.37(15)
C1 Pd1 N1 82.32(15)
O1 Pd1 N1 91.12(13)
C1 Pd1 P1 98.78(12)
O1 Pd1 P1 87.82(9)
N1 Pd1 P1 176.45(10)

loop_
_geom_bond_atom_site_label_1
_geom_bond_atom_site_label_2
_geom_bond_distance
C1 C2 1.400(6)
C1 C6 1.413(6)
C1 Pd1 1.997(4)
C2 C3 1.395(7)
C3 C4 1.367(8)
C4 C5 1.386(7)
C5 C6 1.385(7)
C6 C7 1.503(6)
C7 N1 1.480(6)
C8 N1 1.471(6)
C9 N1 1.487(6)
C10 C11 1.384(7)
C10 C15 1.390(6)
C10 P1 1.823(4)
C11 C12 1.391(7)
C12 C13 1.376(8)
C13 C14 1.386(8)
C14 C15 1.392(7)
C16 C21 1.388(7)
C16 C17 1.390(6)
C16 P1 1.827(4)
C17 C18 1.395(6)
C18 C19 1.385(8)
C19 C20 1.384(7)
C20 C21 1.378(7)
C22 C23 1.510(6)
C22 C28 1.520(6)
C22 P1 1.849(4)
C23 C24 1.397(6)
C23 C26 1.444(6)
C24 O1 1.274(5)
C24 O2 1.355(5)
C25 O2 1.430(6)
C26 O3 1.216(5)
C26 O4 1.367(5)
C27 O4 1.432(6)
C28 C29 1.374(6)
C28 C33 1.445(6)
C29 C30 1.413(7)
C30 C31 1.360(7)
C31 C32 1.422(7)
C32 C37 1.410(7)
C32 C33 1.430(7)
C33 C34 1.420(7)
C34 C35 1.374(7)
C35 C36 1.419(8)
C36 C37 1.350(9)
C38 Cl3 1.739(6)
C38 Cl1 1.746(5)
C38 Cl2 1.777(6)
N1 Pd1 2.144(3)
O1 Pd1 2.123(3)
P1 Pd1 2.2277(10)
